data_4108180
loop_
_publ_author_name
'Wen Zhang'
'Ren-Gen Xiong'
'Songping D. Huang'

_publ_section_title
;
 3D Framework Containing Cu4Br4 Cubane as Connecting Node with Strong
 Ferroelectricity
;
_journal_name_full 'Journal of the American Chemical Society'
_journal_page_first 10468
_journal_page_last 10469
_journal_paper_doi 10.1021/ja803021v
_journal_volume 130
_journal_year 2008
_chemical_absolute_configuration unk
_chemical_formula_moiety 'C33 H60 Br8 Cu8 N6, 1.5(H2 O), 1.5(H2 O)'
_chemical_formula_sum 'C33 H66 Br8 Cu8 N6 O3'
_chemical_formula_weight 1742.52
_chemical_name_systematic
; 
 ? 
;
_space_group_IT_number 143
_symmetry_cell_setting trigonal
_symmetry_space_group_name_Hall 'P 3'
_symmetry_space_group_name_H-M 'P 3'
_atom_sites_solution_hydrogens geom
_atom_sites_solution_primary direct
_atom_sites_solution_secondary difmap
_audit_creation_method SHELXL-97
_cell_angle_alpha 90.00
_cell_angle_beta 90.00
_cell_angle_gamma 120.00
_cell_formula_units_Z 1
_cell_length_a 15.2582(18)
_cell_length_b 15.2582(18)
_cell_length_c 6.6579(9)
_cell_measurement_reflns_used 1558
_cell_measurement_temperature 291(2)
_cell_measurement_theta_max 21.81
_cell_measurement_theta_min 2.66
_cell_volume 1342.4(3)
_computing_cell_refinement SMART
_computing_data_collection 'SMART (Bruker, 2000)'
_computing_data_reduction 'SAINT (Bruker, 2000)'
_computing_molecular_graphics SHELXTL
_computing_publication_material SHELXTL
_computing_structure_refinement SHELXTL
_computing_structure_solution 'SHELXTL (Bruker, 2000)'
_diffrn_ambient_temperature 291(2)
_diffrn_measured_fraction_theta_full 0.998
_diffrn_measured_fraction_theta_max 0.998
_diffrn_measurement_device_type 'Bruker Smart Apex CCD'
_diffrn_measurement_method 'phi and omega scans'
_diffrn_radiation_monochromator graphite
_diffrn_radiation_source 'sealed tube'
_diffrn_radiation_type MoK\a
_diffrn_radiation_wavelength 0.71073
_diffrn_reflns_av_R_equivalents 0.0395
_diffrn_reflns_av_sigmaI/netI 0.0637
_diffrn_reflns_limit_h_max 15
_diffrn_reflns_limit_h_min -18
_diffrn_reflns_limit_k_max 18
_diffrn_reflns_limit_k_min -14
_diffrn_reflns_limit_l_max 8
_diffrn_reflns_limit_l_min -8
_diffrn_reflns_number 7411
_diffrn_reflns_theta_full 25.97
_diffrn_reflns_theta_max 25.97
_diffrn_reflns_theta_min 1.54
_exptl_absorpt_coefficient_mu 9.094
_exptl_absorpt_correction_T_max 0.284
_exptl_absorpt_correction_T_min 0.132
_exptl_absorpt_correction_type multi-scan
_exptl_absorpt_process_details '(SADABS; Bruker, 2000)'
_exptl_crystal_density_diffrn 2.156
_exptl_crystal_F_000 842
_exptl_crystal_size_max 0.26
_exptl_crystal_size_mid 0.20
_exptl_crystal_size_min 0.14
_refine_diff_density_max 0.582
_refine_diff_density_min -0.543
_refine_diff_density_rms 0.120
_refine_ls_abs_structure_details 'Flack H D (1983), Acta Cryst. A39, 876-881'
_refine_ls_abs_structure_Flack 0.06(2)
_refine_ls_extinction_method none
_refine_ls_goodness_of_fit_ref 1.068
_refine_ls_hydrogen_treatment constr
_refine_ls_matrix_type full
_refine_ls_number_parameters 185
_refine_ls_number_reflns 3487
_refine_ls_number_restraints 1
_refine_ls_restrained_S_all 1.067
_refine_ls_R_factor_all 0.0601
_refine_ls_R_factor_gt 0.0482
_refine_ls_shift/su_max 0.000
_refine_ls_shift/su_mean 0.000
_refine_ls_structure_factor_coef Fsqd
_refine_ls_weighting_details 'calc w=1/[\s^2^(Fo^2^)+(0.04P)^2^+1.33P] where P=(Fo^2^+2Fc^2^)/3'
_refine_ls_weighting_scheme calc
_refine_ls_wR_factor_gt 0.0956
_refine_ls_wR_factor_ref 0.0980
_reflns_number_gt 2827
_reflns_number_total 3487
_reflns_threshold_expression >2sigma(I)
_cod_data_source_file ja803021v-file001.cif
_cod_data_source_block 270427d
_cod_original_sg_symbol_Hall 'P 3   '
_cod_original_sg_symbol_H-M 'P 3 '
_cod_database_code 4108180

loop_
_symmetry_equiv_pos_as_xyz
'x, y, z'
'-y, x-y, z'
'-x+y, -x, z'

loop_
_atom_site_label
_atom_site_type_symbol
_atom_site_fract_x
_atom_site_fract_y
_atom_site_fract_z
_atom_site_U_iso_or_equiv
_atom_site_adp_type
_atom_site_occupancy
_atom_site_symmetry_multiplicity
_atom_site_calc_flag
_atom_site_refinement_flags
Br1 Br 0.0000 1.0000 0.7784(2) 0.0484(5) Uani 1 3 d S
Br2 Br 0.17179(10) 1.10906(8) 0.28696(15) 0.0490(3) Uani 1 1 d .
Br3 Br 0.3333 0.6667 0.5102(2) 0.0412(4) Uani 1 3 d S
Br4 Br 0.46107(8) 0.62527(8) 0.01127(15) 0.0484(3) Uani 1 1 d .
C1 C 0.1502(7) 0.8646(7) 0.8211(13) 0.036(2) Uani 1 1 d .
H1A H 0.1119 0.8866 0.9021 0.043 Uiso 1 1 calc R
H1B H 0.2031 0.8662 0.9044 0.043 Uiso 1 1 calc R
C2 C 0.0802(7) 0.7565(7) 0.7469(16) 0.042(2) Uani 1 1 d .
H2 H 0.0268 0.7566 0.6650 0.050 Uiso 1 1 calc R
C3 C 0.1780(7) 0.7936(9) 0.4525(17) 0.051(3) Uani 1 1 d .
H3A H 0.1259 0.8004 0.3830 0.061 Uiso 1 1 calc R
H3B H 0.2106 0.7709 0.3573 0.061 Uiso 1 1 calc R
C4 C 0.2539(8) 0.8923(6) 0.5461(18) 0.048(3) Uani 1 1 d .
H4A H 0.2968 0.8822 0.6396 0.057 Uiso 1 1 calc R
H4B H 0.2964 0.9398 0.4435 0.057 Uiso 1 1 calc R
C5 C 0.0281(7) 0.6830(6) 0.9330(14) 0.041(2) Uani 1 1 d .
H5A H -0.0259 0.6193 0.8859 0.062 Uiso 1 1 calc R
H5B H 0.0014 0.7129 1.0233 0.062 Uiso 1 1 calc R
H5C H 0.0774 0.6725 1.0019 0.062 Uiso 1 1 calc R
C6 C 0.2608(10) 1.0351(8) 0.7474(19) 0.059(3) Uani 1 1 d .
H6A H 0.2198 1.0670 0.7595 0.071 Uiso 1 1 calc R
H6B H 0.2765 1.0239 0.8829 0.071 Uiso 1 1 calc R
C7 C 0.3543(9) 1.1071(8) 0.6552(14) 0.056(3) Uani 1 1 d .
H7 H 0.3897 1.0891 0.5665 0.067 Uiso 1 1 calc R
C8 C 0.3848(9) 1.1998(9) 0.7071(18) 0.066(3) Uani 1 1 d .
H8A H 0.3466 1.2140 0.7964 0.079 Uiso 1 1 calc R
H8B H 0.4448 1.2521 0.6551 0.079 Uiso 1 1 calc R
C9 C 0.0668(7) 0.6079(6) 0.5560(13) 0.034(2) Uani 1 1 d .
H9A H 0.1036 0.5905 0.4602 0.041 Uiso 1 1 calc R
H9B H 0.0496 0.5632 0.6709 0.041 Uiso 1 1 calc R
C10 C -0.0302(7) 0.5958(7) 0.4585(13) 0.041(2) Uani 1 1 d .
H10 H -0.0307 0.6534 0.4141 0.050 Uiso 1 1 calc R
C11 C -0.1151(7) 0.5041(6) 0.4349(13) 0.040(2) Uani 1 1 d .
H11A H -0.1160 0.4457 0.4784 0.048 Uiso 1 1 calc R
H11B H -0.1723 0.4997 0.3753 0.048 Uiso 1 1 calc R
Cu1 Cu 0.08418(11) 0.94849(10) 0.4884(2) 0.0504(4) Uani 1 1 d .
Cu2 Cu 0.0000 1.0000 1.1429(3) 0.0414(5) Uani 1 3 d S
Cu3 Cu 0.24242(10) 0.71179(9) 0.78351(19) 0.0422(3) Uani 1 1 d .
Cu4 Cu 0.3333 0.6667 0.1269(3) 0.0373(4) Uani 1 3 d S
N1 N 0.1947(7) 0.9318(6) 0.6535(12) 0.042(2) Uani 1 1 d .
N2 N 0.1335(6) 0.7203(6) 0.6239(11) 0.0356(17) Uani 1 1 d .
O1 O 0.6078(12) 0.2467(11) 0.775(2) 0.080(6) Uani 0.50 1 d P
H1C H 0.6688 0.2808 0.8145 0.120 Uiso 0.50 1 d PR
H1D H 0.5752 0.1959 0.8514 0.120 Uiso 0.50 1 d PR
O2 O 0.4964(10) 0.2231(11) 0.137(2) 0.059(4) Uani 0.50 1 d P
H2A H 0.5114 0.1853 0.0689 0.088 Uiso 0.50 1 d PR
H2B H 0.4326 0.1982 0.1374 0.088 Uiso 0.50 1 d PR

loop_
_atom_site_aniso_label
_atom_site_aniso_U_11
_atom_site_aniso_U_22
_atom_site_aniso_U_33
_atom_site_aniso_U_23
_atom_site_aniso_U_13
_atom_site_aniso_U_12
Br1 0.0592(7) 0.0592(7) 0.0270(9) 0.000 0.000 0.0296(3)
Br2 0.0774(7) 0.0439(5) 0.0360(5) 0.0030(4) 0.0005(5) 0.0381(5)
Br3 0.0439(6) 0.0439(6) 0.0357(10) 0.000 0.000 0.0220(3)
Br4 0.0642(7) 0.0449(6) 0.0383(5) -0.0054(4) -0.0011(5) 0.0289(5)
C1 0.040(5) 0.028(4) 0.027(5) 0.003(3) 0.008(4) 0.007(4)
C2 0.049(5) 0.027(4) 0.049(6) -0.008(4) -0.018(4) 0.019(4)
C3 0.024(5) 0.067(7) 0.055(7) 0.008(5) 0.008(4) 0.018(5)
C4 0.050(6) 0.019(4) 0.062(7) -0.020(4) 0.000(5) 0.008(4)
C5 0.036(5) 0.032(4) 0.053(5) 0.008(4) 0.023(4) 0.015(4)
C6 0.094(9) 0.041(6) 0.051(6) 0.004(5) -0.006(6) 0.040(6)
C7 0.090(8) 0.057(6) 0.033(5) -0.022(4) -0.027(5) 0.046(6)
C8 0.069(7) 0.053(6) 0.064(7) -0.016(5) 0.014(6) 0.021(6)
C9 0.048(5) 0.020(4) 0.028(4) 0.002(3) 0.018(4) 0.012(4)
C10 0.041(5) 0.057(6) 0.033(4) 0.020(4) 0.003(4) 0.030(5)
C11 0.051(5) 0.036(5) 0.048(5) 0.019(4) 0.031(4) 0.033(4)
Cu1 0.0576(8) 0.0418(7) 0.0584(9) 0.0072(6) 0.0167(7) 0.0297(6)
Cu2 0.0419(7) 0.0419(7) 0.0403(11) 0.000 0.000 0.0210(3)
Cu3 0.0556(7) 0.0430(7) 0.0331(6) 0.0122(5) -0.0040(5) 0.0283(6)
Cu4 0.0387(7) 0.0387(7) 0.0344(11) 0.000 0.000 0.0194(3)
N1 0.059(5) 0.047(5) 0.025(4) -0.013(3) -0.025(4) 0.029(4)
N2 0.036(4) 0.034(4) 0.028(4) -0.001(3) 0.010(3) 0.012(3)
O1 0.062(10) 0.070(10) 0.042(8) 0.009(7) 0.026(7) -0.016(8)
O2 0.034(7) 0.065(9) 0.057(9) -0.016(7) 0.004(6) 0.009(6)

loop_
_atom_type_symbol
_atom_type_description
_atom_type_scat_dispersion_real
_atom_type_scat_dispersion_imag
_atom_type_scat_source
C C 0.0033 0.0016 'International Tables Vol C Tables 4.2.6.8 and 6.1.1.4'
H H 0.0000 0.0000 'International Tables Vol C Tables 4.2.6.8 and 6.1.1.4'
N N 0.0061 0.0033 'International Tables Vol C Tables 4.2.6.8 and 6.1.1.4'
Cu Cu 0.3201 1.2651 'International Tables Vol C Tables 4.2.6.8 and 6.1.1.4'
Br Br -0.2901 2.4595 'International Tables Vol C Tables 4.2.6.8 and 6.1.1.4'
O O 0.0106 0.0060 'International Tables Vol C Tables 4.2.6.8 and 6.1.1.4'

loop_
_geom_angle_atom_site_label_1
_geom_angle_atom_site_label_2
_geom_angle_atom_site_label_3
_geom_angle
_geom_angle_site_symmetry_1
_geom_angle_site_symmetry_3
Cu2 Br1 Cu1 136.84(4) . 3_465
Cu2 Br1 Cu1 136.84(4) . 2_675
Cu1 Br1 Cu1 72.65(7) 3_465 2_675
Cu2 Br1 Cu1 136.84(4) . .
Cu1 Br1 Cu1 72.65(7) 3_465 .
Cu1 Br1 Cu1 72.65(7) 2_675 .
Cu1 Br2 Cu2 72.42(6) 2_675 1_554
Cu1 Br2 Cu1 78.08(7) 2_675 .
Cu2 Br2 Cu1 71.63(6) 1_554 .
Cu4 Br3 Cu3 134.82(4) . .
Cu4 Br3 Cu3 134.82(4) . 3_565
Cu3 Br3 Cu3 75.80(6) . 3_565
Cu4 Br3 Cu3 134.82(4) . 2_665
Cu3 Br3 Cu3 75.80(6) . 2_665
Cu3 Br3 Cu3 75.80(6) 3_565 2_665
Cu4 Br4 Cu3 72.89(5) . 3_564
Cu4 Br4 Cu3 68.33(5) . 2_664
Cu3 Br4 Cu3 74.61(7) 3_564 2_664
N1 C1 C2 110.2(8) . .
N1 C1 H1A 109.6 . .
C2 C1 H1A 109.6 . .
N1 C1 H1B 109.6 . .
C2 C1 H1B 109.6 . .
H1A C1 H1B 108.1 . .
N2 C2 C1 111.8(8) . .
N2 C2 C5 110.5(7) . .
C1 C2 C5 110.0(8) . .
N2 C2 H2 108.2 . .
C1 C2 H2 108.2 . .
C5 C2 H2 108.2 . .
N2 C3 C4 105.5(9) . .
N2 C3 H3A 110.6 . .
C4 C3 H3A 110.6 . .
N2 C3 H3B 110.6 . .
C4 C3 H3B 110.6 . .
H3A C3 H3B 108.8 . .
N1 C4 C3 106.5(8) . .
N1 C4 H4A 110.4 . .
C3 C4 H4A 110.4 . .
N1 C4 H4B 110.4 . .
C3 C4 H4B 110.4 . .
H4A C4 H4B 108.6 . .
C2 C5 H5A 109.5 . .
C2 C5 H5B 109.5 . .
H5A C5 H5B 109.5 . .
C2 C5 H5C 109.5 . .
H5A C5 H5C 109.5 . .
H5B C5 H5C 109.5 . .
C7 C6 N1 120.7(10) . .
C7 C6 H6A 107.2 . .
N1 C6 H6A 107.2 . .
C7 C6 H6B 107.2 . .
N1 C6 H6B 107.2 . .
H6A C6 H6B 106.8 . .
C8 C7 C6 113.6(11) . .
C8 C7 H7 123.2 . .
C6 C7 H7 123.2 . .
C7 C8 H8A 120.0 . .
C7 C8 H8B 120.0 . .
H8A C8 H8B 120.0 . .
C10 C9 N2 108.3(7) . .
C10 C9 H9A 110.0 . .
N2 C9 H9A 110.0 . .
C10 C9 H9B 110.0 . .
N2 C9 H9B 110.0 . .
H9A C9 H9B 108.4 . .
C11 C10 C9 122.4(8) . .
C11 C10 H10 118.8 . .
C9 C10 H10 118.8 . .
C10 C11 H11A 120.0 . .
C10 C11 H11B 120.0 . .
H11A C11 H11B 120.0 . .
N1 Cu1 Br2 132.1(2) . 3_465
N1 Cu1 Br2 109.0(2) . .
Br2 Cu1 Br2 106.14(8) 3_465 .
N1 Cu1 Br1 100.9(2) . .
Br2 Cu1 Br1 102.84(6) 3_465 .
Br2 Cu1 Br1 101.56(5) . .
N1 Cu1 Cu2 156.5(3) . 1_554
Br2 Cu1 Cu2 54.17(4) 3_465 1_554
Br2 Cu1 Cu2 53.82(4) . 1_554
Br1 Cu1 Cu2 98.64(6) . 1_554
Br1 Cu2 Br2 112.66(6) . 1_556
Br1 Cu2 Br2 112.66(6) . 3_466
Br2 Cu2 Br2 106.10(6) 1_556 3_466
Br1 Cu2 Br2 112.66(6) . 2_676
Br2 Cu2 Br2 106.10(6) 1_556 2_676
Br2 Cu2 Br2 106.10(6) 3_466 2_676
Br1 Cu2 Cu1 141.80(4) . 2_676
Br2 Cu2 Cu1 53.41(5) 1_556 2_676
Br2 Cu2 Cu1 105.54(8) 3_466 2_676
Br2 Cu2 Cu1 54.55(5) 2_676 2_676
Br1 Cu2 Cu1 141.80(4) . 1_556
Br2 Cu2 Cu1 54.55(5) 1_556 1_556
Br2 Cu2 Cu1 53.41(5) 3_466 1_556
Br2 Cu2 Cu1 105.54(8) 2_676 1_556
Cu1 Cu2 Cu1 64.77(6) 2_676 1_556
Br1 Cu2 Cu1 141.80(4) . 3_466
Br2 Cu2 Cu1 105.54(8) 1_556 3_466
Br2 Cu2 Cu1 54.55(5) 3_466 3_466
Br2 Cu2 Cu1 53.41(5) 2_676 3_466
Cu1 Cu2 Cu1 64.77(6) 2_676 3_466
Cu1 Cu2 Cu1 64.77(6) 1_556 3_466
N2 Cu3 Br4 130.7(2) . 2_666
N2 Cu3 Br3 102.4(2) . .
Br4 Cu3 Br3 107.09(6) 2_666 .
N2 Cu3 Br4 112.0(2) . 3_566
Br4 Cu3 Br4 101.10(7) 2_666 3_566
Br3 Cu3 Br4 99.59(5) . 3_566
N2 Cu3 Cu4 157.3(2) . 1_556
Br4 Cu3 Cu4 53.19(4) 2_666 1_556
Br3 Cu3 Cu4 96.13(6) . 1_556
Br4 Cu3 Cu4 51.12(3) 3_566 1_556
Br4 Cu4 Br4 110.64(5) 2_665 3_565
Br4 Cu4 Br4 110.64(5) 2_665 .
Br4 Cu4 Br4 110.64(5) 3_565 .
Br4 Cu4 Br3 108.28(5) 2_665 .
Br4 Cu4 Br3 108.28(5) 3_565 .
Br4 Cu4 Br3 108.28(5) . .
Br4 Cu4 Cu3 53.92(5) 2_665 1_554
Br4 Cu4 Cu3 60.55(5) 3_565 1_554
Br4 Cu4 Cu3 110.26(8) . 1_554
Br3 Cu4 Cu3 141.30(4) . 1_554
Br4 Cu4 Cu3 110.26(8) 2_665 2_664
Br4 Cu4 Cu3 53.92(5) 3_565 2_664
Br4 Cu4 Cu3 60.55(5) . 2_664
Br3 Cu4 Cu3 141.30(4) . 2_664
Cu3 Cu4 Cu3 65.56(6) 1_554 2_664
Br4 Cu4 Cu3 60.55(5) 2_665 3_564
Br4 Cu4 Cu3 110.26(8) 3_565 3_564
Br4 Cu4 Cu3 53.92(5) . 3_564
Br3 Cu4 Cu3 141.30(4) . 3_564
Cu3 Cu4 Cu3 65.56(6) 1_554 3_564
Cu3 Cu4 Cu3 65.56(6) 2_664 3_564
C1 N1 C4 104.4(8) . .
C1 N1 C6 104.6(8) . .
C4 N1 C6 113.1(9) . .
C1 N1 Cu1 111.5(6) . .
C4 N1 Cu1 118.4(6) . .
C6 N1 Cu1 104.1(7) . .
C2 N2 C3 106.1(8) . .
C2 N2 C9 113.7(7) . .
C3 N2 C9 113.7(7) . .
C2 N2 Cu3 111.3(6) . .
C3 N2 Cu3 111.4(5) . .
C9 N2 Cu3 100.7(6) . .
H1C O1 H1D 109.5 . .
H2A O2 H2B 109.5 . .

loop_
_geom_bond_atom_site_label_1
_geom_bond_atom_site_label_2
_geom_bond_distance
_geom_bond_site_symmetry_2
Br1 Cu2 2.427(3) .
Br1 Cu1 2.6467(19) 3_465
Br1 Cu1 2.6467(19) 2_675
Br1 Cu1 2.6467(19) .
Br2 Cu1 2.465(2) 2_675
Br2 Cu2 2.4895(15) 1_554
Br2 Cu1 2.5125(17) .
Br3 Cu4 2.552(3) .
Br3 Cu3 2.5818(19) .
Br3 Cu3 2.5818(19) 3_565
Br3 Cu3 2.5818(19) 2_665
Br4 Cu4 2.4538(13) .
Br4 Cu3 2.4771(17) 3_564
Br4 Cu3 2.7446(16) 2_664
C1 N1 1.435(12) .
C1 C2 1.531(12) .
C1 H1A 0.9700 .
C1 H1B 0.9700 .
C2 N2 1.445(13) .
C2 C5 1.591(13) .
C2 H2 0.9800 .
C3 N2 1.502(13) .
C3 C4 1.502(14) .
C3 H3A 0.9700 .
C3 H3B 0.9700 .
C4 N1 1.495(13) .
C4 H4A 0.9700 .
C4 H4B 0.9700 .
C5 H5A 0.9600 .
C5 H5B 0.9600 .
C5 H5C 0.9600 .
C6 C7 1.432(17) .
C6 N1 1.517(14) .
C6 H6A 0.9700 .
C6 H6B 0.9700 .
C7 C8 1.295(14) .
C7 H7 0.9300 .
C8 H8A 0.9300 .
C8 H8B 0.9300 .
C9 C10 1.540(13) .
C9 N2 1.560(11) .
C9 H9A 0.9700 .
C9 H9B 0.9700 .
C10 C11 1.360(13) .
C10 H10 0.9300 .
C11 H11A 0.9300 .
C11 H11B 0.9300 .
Cu1 N1 2.132(8) .
Cu1 Br2 2.465(2) 3_465
Cu1 Cu2 2.927(2) 1_554
Cu2 Br2 2.4895(15) 1_556
Cu2 Br2 2.4895(15) 3_466
Cu2 Br2 2.4895(15) 2_676
Cu2 Cu1 2.927(2) 2_676
Cu2 Cu1 2.927(2) 1_556
Cu2 Cu1 2.927(2) 3_466
Cu3 N2 2.031(9) .
Cu3 Br4 2.4771(17) 2_666
Cu3 Br4 2.7446(16) 3_566
Cu3 Cu4 2.929(2) 1_556
Cu4 Br4 2.4538(13) 2_665
Cu4 Br4 2.4538(13) 3_565
Cu4 Cu3 2.929(2) 1_554
Cu4 Cu3 2.929(2) 2_664
Cu4 Cu3 2.929(2) 3_564
O1 H1C 0.8500 .
O1 H1D 0.8500 .
O2 H2A 0.8499 .
O2 H2B 0.8500 .
